data_7009097
loop_
_publ_author_name
'Bashall, Alan'
'Beswick, Michael A.'
'Choi, Nick'
'Hopkins, Alexander D.'
'Kidd, Sara J.'
'Lawson, Yvonne G.'
'Mosquera, Marta E. G.'
'McPartlin, Mary'
'Raithby, Paul R.'
'Wheatley, Andrew A. E. H.'
'Wood, Jody A.'
'Wright, Dominic S.'

_publ_section_title
;
 A synthetic and structural study of the formation of cyclic
 [(RP)nE]&#x2212; anions and Zintl compounds using E(NMe2)3
 (E&#x2005;=&#x2005;As, Sb)
;
_journal_issue 4
_journal_name_full 'Journal of the Chemical Society, Dalton Transactions'
_journal_page_first 479
_journal_paper_doi 10.1039/a908552a
_journal_year 2000
_chemical_formula_sum 'C28 H59 As Li N4 O P3'
_chemical_formula_weight 642.56
_chemical_name_systematic
; 
 ? 
;
_space_group_IT_number 2
_symmetry_cell_setting triclinic
_symmetry_space_group_name_Hall '-P 1'
_symmetry_space_group_name_H-M 'P -1'
_atom_sites_solution_hydrogens geom
_atom_sites_solution_primary direct
_atom_sites_solution_secondary difmap
_audit_creation_method SHELXL
_cell_angle_alpha 71.11(3)
_cell_angle_beta 73.79(3)
_cell_angle_gamma 64.61(3)
_cell_formula_units_Z 2
_cell_length_a 11.651(2)
_cell_length_b 12.638(3)
_cell_length_c 13.991(3)
_cell_measurement_temperature 180(2)
_cell_volume 1737.0(8)
_computing_structure_refinement 'SHELXL-93 (Sheldrick, 1993)'
_computing_structure_solution 'SHELXS-86 (Sheldrick, 1990)'
_diffrn_ambient_temperature 180(2)
_diffrn_measurement_device NoniusKappaCCD
_diffrn_radiation_monochromator graphite
_diffrn_radiation_source 'fine-focus sealed tube'
_diffrn_radiation_type MoK\a
_diffrn_radiation_wavelength 0.71073
_diffrn_reflns_av_R_equivalents 0.0271
_diffrn_reflns_av_sigmaI/netI 0.0648
_diffrn_reflns_limit_h_max 15
_diffrn_reflns_limit_h_min -15
_diffrn_reflns_limit_k_max 16
_diffrn_reflns_limit_k_min -16
_diffrn_reflns_limit_l_max 18
_diffrn_reflns_limit_l_min -15
_diffrn_reflns_number 11462
_diffrn_reflns_theta_max 27.48
_diffrn_reflns_theta_min 1.56
_exptl_absorpt_coefficient_mu 1.142
_exptl_crystal_density_diffrn 1.229
_exptl_crystal_F_000 688
_exptl_crystal_size_max 0.16
_exptl_crystal_size_mid 0.14
_exptl_crystal_size_min 0.09
_refine_diff_density_max 0.398
_refine_diff_density_min -0.438
_refine_diff_density_rms 0.115
_refine_ls_extinction_method none
_refine_ls_goodness_of_fit_all 1.082
_refine_ls_goodness_of_fit_obs 0.937
_refine_ls_matrix_type full
_refine_ls_number_parameters 343
_refine_ls_number_reflns 7903
_refine_ls_number_restraints 0
_refine_ls_restrained_S_all 1.082
_refine_ls_restrained_S_obs 0.937
_refine_ls_R_factor_all 0.0559
_refine_ls_R_factor_obs 0.0362
_refine_ls_shift/esd_max -0.073
_refine_ls_shift/esd_mean 0.012
_refine_ls_structure_factor_coef Fsqd
_refine_ls_weighting_details 'w=1/[\s^2^(Fo^2^)+(0.0602P)^2^+0.0000P] where P=(Fo^2^+2Fc^2^)/3'
_refine_ls_weighting_scheme calc
_refine_ls_wR_factor_all 0.1173
_refine_ls_wR_factor_obs 0.0901
_reflns_number_observed 6276
_reflns_number_total 7903
_reflns_observed_criterion >2sigma(I)
_cod_data_source_file a908552a.txt
_cod_data_source_block dw9936
_cod_depositor_comments
;
The following automatic conversions were performed:
'_symmetry_cell_setting' value 'Triclinic' changed to 'triclinic'
according to '/home/saulius/struct/CIF-dictionaries/cif_core.dic'
dictionary named 'cif_core.dic' version 2.4.1 from 2010-06-29.

Automatic conversion script
Id: cif_fix_enum 1527 2010-12-29 10:47:43Z saulius 

The following automatic conversions were performed:

'_refine_ls_weighting_scheme' value 'calc
w=1/[\s^2^(Fo^2^)+(0.0602P)^2^+0.0000P] where P=(Fo^2^+2Fc^2^)/3' was
changed to 'calc'. New tag '_refine_ls_weighting_details' was
created. The value of the new tag was set to
'w=1/[\s^2^(Fo^2^)+(0.0602P)^2^+0.0000P] where P=(Fo^2^+2Fc^2^)/3'.

Automatic conversion script
Id: cif_fix_values 3143 2015-03-26 13:38:13Z robertas 
;
_cod_original_cell_volume 1737.0(6)
_cod_original_sg_symbol_H-M P-1
_cod_database_code 7009097

loop_
_symmetry_equiv_pos_as_xyz
'x, y, z'
'-x, -y, -z'

loop_
_atom_site_aniso_label
_atom_site_aniso_U_11
_atom_site_aniso_U_22
_atom_site_aniso_U_33
_atom_site_aniso_U_23
_atom_site_aniso_U_13
_atom_site_aniso_U_12
As1 0.01673(15) 0.02406(14) 0.0280(2) -0.00807(11) -0.00121(10) -0.00791(10)
P1 0.0180(3) 0.0200(3) 0.0240(3) -0.0064(2) -0.0031(3) -0.0066(2)
P2 0.0187(3) 0.0221(3) 0.0224(3) -0.0058(2) -0.0031(3) -0.0085(2)
P3 0.0193(3) 0.0200(3) 0.0250(3) -0.0065(2) -0.0059(3) -0.0062(2)
N1 0.0398(15) 0.0507(14) 0.0283(13) -0.0077(11) -0.0047(11) -0.0190(12)
N2 0.0212(11) 0.0311(11) 0.0257(11) -0.0077(9) -0.0037(9) -0.0091(9)
N3 0.0281(12) 0.0291(11) 0.0360(13) -0.0134(10) -0.0018(10) -0.0073(9)
N4 0.0179(10) 0.0250(10) 0.0238(11) -0.0075(8) -0.0012(8) -0.0064(8)
O1 0.0310(11) 0.0305(9) 0.0473(12) 0.0000(8) -0.0103(9) -0.0162(8)
Li1 0.024(2) 0.022(2) 0.030(2) -0.007(2) -0.003(2) -0.009(2)
C11 0.0193(13) 0.0216(11) 0.0331(14) -0.0055(10) -0.0047(11) -0.0041(10)
C12 0.036(2) 0.0240(13) 0.055(2) 0.0055(13) -0.0135(14) -0.0106(12)
C13 0.0217(14) 0.0294(13) 0.042(2) -0.0126(12) -0.0044(12) -0.0021(11)
C14 0.032(2) 0.0336(14) 0.0277(15) -0.0029(12) -0.0105(12) -0.0026(12)
C21 0.0288(14) 0.0304(13) 0.0232(13) -0.0051(10) -0.0003(11) -0.0164(11)
C22 0.044(2) 0.041(2) 0.033(2) -0.0010(13) -0.0002(13) -0.0282(14)
C23 0.034(2) 0.049(2) 0.031(2) -0.0151(13) 0.0077(12) -0.0186(13)
C24 0.041(2) 0.044(2) 0.0213(14) -0.0034(12) -0.0054(12) -0.0216(13)
C31 0.0243(13) 0.0250(12) 0.0293(14) -0.0127(10) -0.0041(11) -0.0085(10)
C32 0.031(2) 0.053(2) 0.060(2) -0.040(2) -0.0025(14) -0.0092(14)
C33 0.056(2) 0.0361(15) 0.041(2) -0.0042(13) -0.0182(15) -0.0263(14)
C34 0.041(2) 0.0352(14) 0.0288(15) -0.0080(12) -0.0118(12) -0.0148(12)
C7 0.091(3) 0.034(2) 0.096(3) -0.006(2) -0.053(3) -0.021(2)
C8 0.072(3) 0.061(2) 0.080(3) -0.017(2) -0.003(2) -0.045(2)
C9 0.043(2) 0.059(2) 0.058(2) -0.010(2) 0.004(2) -0.033(2)
C10 0.062(2) 0.031(2) 0.090(3) 0.008(2) -0.048(2) -0.017(2)
C1 0.047(2) 0.040(2) 0.036(2) -0.0006(13) -0.0049(14) -0.0170(14)
C2 0.044(2) 0.0335(14) 0.034(2) -0.0064(12) -0.0051(13) -0.0160(13)
C3 0.040(2) 0.045(2) 0.033(2) -0.0152(13) 0.0035(13) -0.0170(14)
C4 0.0304(15) 0.0328(13) 0.0312(15) -0.0081(12) -0.0073(12) -0.0064(11)
C5 0.041(2) 0.076(2) 0.040(2) -0.012(2) -0.0106(15) -0.027(2)
C6 0.026(2) 0.055(2) 0.039(2) -0.0150(14) -0.0061(13) -0.0135(13)
C15 0.0215(15) 0.062(2) 0.075(2) -0.047(2) -0.0068(15) -0.0055(14)
C16 0.049(2) 0.0340(14) 0.028(2) -0.0096(12) 0.0011(13) -0.0021(13)
C17 0.0194(14) 0.050(2) 0.060(2) -0.031(2) -0.0029(14) -0.0046(13)
C18 0.040(2) 0.0271(13) 0.044(2) -0.0117(12) 0.0009(14) -0.0107(12)
C19 0.031(2) 0.0307(13) 0.043(2) -0.0122(13) 0.0059(13) -0.0118(12)
C20 0.044(2) 0.0337(14) 0.033(2) -0.0145(12) 0.0019(13) -0.0096(13)

loop_
_atom_site_label
_atom_site_type_symbol
_atom_site_fract_x
_atom_site_fract_y
_atom_site_fract_z
_atom_site_U_iso_or_equiv
_atom_site_thermal_displace_type
_atom_site_occupancy
_atom_site_calc_flag
_atom_site_refinement_flags
_atom_site_disorder_group
As1 As 1.16621(2) -0.33020(2) 0.31436(2) 0.02284(9) Uani 1 d . .
P1 P 1.34927(6) -0.43669(5) 0.21313(5) 0.02058(15) Uani 1 d . .
P2 P 1.42009(6) -0.28977(5) 0.17953(5) 0.02067(14) Uani 1 d . .
P3 P 1.22353(6) -0.16405(5) 0.22480(5) 0.02101(15) Uani 1 d . .
N1 N 1.0039(2) -0.2675(2) -0.0969(2) 0.0394(6) Uani 1 d . .
N2 N 0.9629(2) -0.2786(2) 0.0971(2) 0.0260(5) Uani 1 d . .
N3 N 0.6522(2) 0.0054(2) 0.4057(2) 0.0316(5) Uani 1 d . .
N4 N 0.8050(2) -0.1632(2) 0.31101(15) 0.0229(4) Uani 1 d . .
O1 O 0.9279(2) -0.4560(2) 0.31619(15) 0.0360(4) Uani 1 d . .
Li1 Li 0.9543(4) -0.3035(3) 0.2512(3) 0.0257(9) Uani 1 d . .
C11 C 1.4623(2) -0.5618(2) 0.3016(2) 0.0261(5) Uani 1 d . .
C12 C 1.4099(3) -0.6624(2) 0.3425(2) 0.0411(7) Uani 1 d . .
H12A H 1.4015(3) -0.6854(2) 0.2850(2) 0.062 Uiso 1 calc R .
H12B H 1.3253(3) -0.6343(2) 0.3850(2) 0.062 Uiso 1 calc R .
H12C H 1.4692(3) -0.7323(2) 0.3838(2) 0.062 Uiso 1 calc R .
C13 C 1.5944(2) -0.6043(2) 0.2349(2) 0.0329(6) Uani 1 d . .
H13A H 1.6273(2) -0.5390(2) 0.2090(2) 0.049 Uiso 1 calc R .
H13B H 1.5863(2) -0.6270(2) 0.1772(2) 0.049 Uiso 1 calc R .
H13C H 1.6541(2) -0.6741(2) 0.2759(2) 0.049 Uiso 1 calc R .
C14 C 1.4754(3) -0.5257(2) 0.3912(2) 0.0345(6) Uani 1 d . .
H14A H 1.5092(3) -0.4610(2) 0.3647(2) 0.052 Uiso 1 calc R .
H14B H 1.5346(3) -0.5956(2) 0.4326(2) 0.052 Uiso 1 calc R .
H14C H 1.3908(3) -0.4975(2) 0.4336(2) 0.052 Uiso 1 calc R .
C21 C 1.4528(2) -0.2430(2) 0.0350(2) 0.0267(5) Uani 1 d . .
C22 C 1.4791(3) -0.1272(2) 0.0075(2) 0.0383(7) Uani 1 d . .
H22A H 1.5498(3) -0.1413(2) 0.0407(2) 0.057 Uiso 1 calc R .
H22B H 1.4014(3) -0.0632(2) 0.0310(2) 0.057 Uiso 1 calc R .
H22C H 1.5030(3) -0.1030(2) -0.0670(2) 0.057 Uiso 1 calc R .
C23 C 1.5734(3) -0.3435(2) -0.0018(2) 0.0382(7) Uani 1 d . .
H23A H 1.6443(3) -0.3585(2) 0.0317(2) 0.057 Uiso 1 calc R .
H23B H 1.5976(3) -0.3190(2) -0.0762(2) 0.057 Uiso 1 calc R .
H23C H 1.5557(3) -0.4172(2) 0.0155(2) 0.057 Uiso 1 calc R .
C24 C 1.3428(3) -0.2198(2) -0.0173(2) 0.0342(6) Uani 1 d . .
H24A H 1.3253(3) -0.2937(2) 0.0000(2) 0.051 Uiso 1 calc R .
H24B H 1.3670(3) -0.1954(2) -0.0916(2) 0.051 Uiso 1 calc R .
H24C H 1.2654(3) -0.1556(2) 0.0063(2) 0.051 Uiso 1 calc R .
C31 C 1.2472(2) -0.1031(2) 0.3231(2) 0.0249(5) Uani 1 d . .
C32 C 1.1113(3) -0.0396(3) 0.3767(2) 0.0445(8) Uani 1 d . .
H32A H 1.0591(3) 0.0212(3) 0.3255(2) 0.067 Uiso 1 calc R .
H32B H 1.1164(3) -0.0005(3) 0.4247(2) 0.067 Uiso 1 calc R .
H32C H 1.0716(3) -0.0990(3) 0.4142(2) 0.067 Uiso 1 calc R .
C33 C 1.3106(3) -0.0122(2) 0.2637(2) 0.0400(7) Uani 1 d . .
H33A H 1.2586(3) 0.0487(2) 0.2124(2) 0.060 Uiso 1 calc R .
H33B H 1.3970(3) -0.0539(2) 0.2295(2) 0.060 Uiso 1 calc R .
H33C H 1.3168(3) 0.0270(2) 0.3111(2) 0.060 Uiso 1 calc R .
C34 C 1.3283(3) -0.1977(2) 0.4028(2) 0.0331(6) Uani 1 d . .
H34A H 1.2877(3) -0.2563(2) 0.4410(2) 0.050 Uiso 1 calc R .
H34B H 1.3345(3) -0.1585(2) 0.4502(2) 0.050 Uiso 1 calc R .
H34C H 1.4148(3) -0.2392(2) 0.3685(2) 0.050 Uiso 1 calc R .
C7 C 1.0050(4) -0.6665(3) 0.3506(3) 0.0687(12) Uani 1 d . .
H7A H 1.0591(4) -0.6999(3) 0.2909(3) 0.082 Uiso 1 calc R .
H7B H 1.0228(4) -0.7311(3) 0.4138(3) 0.082 Uiso 1 calc R .
C8 C 0.8669(4) -0.6182(3) 0.3423(3) 0.0655(10) Uani 1 d . .
H8A H 0.8200(4) -0.6607(3) 0.4013(3) 0.079 Uiso 1 calc R .
H8B H 0.8563(4) -0.6284(3) 0.2785(3) 0.079 Uiso 1 calc R .
C9 C 0.8170(3) -0.4881(3) 0.3416(3) 0.0515(8) Uani 1 d . .
H9A H 0.7593(3) -0.4394(3) 0.2900(3) 0.062 Uiso 1 calc R .
H9B H 0.7683(3) -0.4743(3) 0.4097(3) 0.062 Uiso 1 calc R .
C10 C 1.0322(3) -0.5618(2) 0.3535(3) 0.0590(10) Uani 1 d . .
H10A H 1.0365(3) -0.5658(2) 0.4244(3) 0.071 Uiso 1 calc R .
H10B H 1.1151(3) -0.5618(2) 0.3095(3) 0.071 Uiso 1 calc R .
C1 C 1.0206(3) -0.1669(3) -0.0797(2) 0.0431(7) Uani 1 d . .
H1A H 0.9634(3) -0.0898(3) -0.1176(2) 0.052 Uiso 1 calc R .
H1B H 1.1106(3) -0.1725(3) -0.1061(2) 0.052 Uiso 1 calc R .
C2 C 0.9881(3) -0.1693(2) 0.0361(2) 0.0373(7) Uani 1 d . .
H2A H 1.0610(3) -0.1671(2) 0.0575(2) 0.045 Uiso 1 calc R .
H2B H 0.9113(3) -0.0971(2) 0.0486(2) 0.045 Uiso 1 calc R .
C3 C 1.0953(3) -0.3789(3) -0.0451(2) 0.0391(7) Uani 1 d . .
H3A H 1.1842(3) -0.3836(3) -0.0767(2) 0.047 Uiso 1 calc R .
H3B H 1.0845(3) -0.4486(3) -0.0537(2) 0.047 Uiso 1 calc R .
C4 C 1.0752(3) -0.3853(2) 0.0701(2) 0.0328(6) Uani 1 d . .
H4A H 1.0604(3) -0.4599(2) 0.1107(2) 0.039 Uiso 1 calc R .
H4B H 1.1536(3) -0.3878(2) 0.0869(2) 0.039 Uiso 1 calc R .
C5 C 0.8745(3) -0.2647(3) -0.0503(2) 0.0498(8) Uani 1 d . .
H5A H 0.8626(3) -0.3317(3) -0.0630(2) 0.060 Uiso 1 calc R .
H5B H 0.8108(3) -0.1881(3) -0.0827(2) 0.060 Uiso 1 calc R .
C6 C 0.8500(3) -0.2758(3) 0.0657(2) 0.0391(7) Uani 1 d . .
H6A H 0.7728(3) -0.2064(3) 0.0837(2) 0.047 Uiso 1 calc R .
H6B H 0.8335(3) -0.3504(3) 0.1029(2) 0.047 Uiso 1 calc R .
C15 C 0.6707(3) -0.1253(3) 0.2985(3) 0.0487(9) Uani 1 d . .
H15A H 0.6441(3) -0.1955(3) 0.3257(3) 0.058 Uiso 1 calc R .
H15B H 0.6641(3) -0.0952(3) 0.2248(3) 0.058 Uiso 1 calc R .
C16 C 0.8095(3) -0.2044(2) 0.4217(2) 0.0430(8) Uani 1 d . .
H16A H 0.8987(3) -0.2289(2) 0.4327(2) 0.052 Uiso 1 calc R .
H16B H 0.7846(3) -0.2756(2) 0.4506(2) 0.052 Uiso 1 calc R .
C17 C 0.5794(3) -0.0251(3) 0.3556(2) 0.0420(7) Uani 1 d . .
H17A H 0.5334(3) 0.0475(3) 0.3063(2) 0.050 Uiso 1 calc R .
H17B H 0.5145(3) -0.0530(3) 0.4075(2) 0.050 Uiso 1 calc R .
C18 C 0.7491(3) 0.0438(2) 0.3288(2) 0.0383(7) Uani 1 d . .
H18A H 0.7998(3) 0.0631(2) 0.3623(2) 0.046 Uiso 1 calc R .
H18B H 0.7061(3) 0.1177(2) 0.2790(2) 0.046 Uiso 1 calc R .
C19 C 0.8401(3) -0.0559(2) 0.2718(2) 0.0367(7) Uani 1 d . .
H19A H 0.8357(3) -0.0247(2) 0.1977(2) 0.044 Uiso 1 calc R .
H19B H 0.9298(3) -0.0788(2) 0.2805(2) 0.044 Uiso 1 calc R .
C20 C 0.7177(3) -0.1037(2) 0.4777(2) 0.0388(7) Uani 1 d . .
H20A H 0.6531(3) -0.1316(2) 0.5301(2) 0.047 Uiso 1 calc R .
H20B H 0.7675(3) -0.0856(2) 0.5131(2) 0.047 Uiso 1 calc R .

loop_
_atom_type_symbol
_atom_type_description
_atom_type_scat_dispersion_real
_atom_type_scat_dispersion_imag
_atom_type_scat_source
C C 0.0033 0.0016 'International Tables Vol C Tables 4.2.6.8 and 6.1.1.4'
H H 0.0000 0.0000 'International Tables Vol C Tables 4.2.6.8 and 6.1.1.4'
Li Li -0.0003 0.0001 'International Tables Vol C Tables 4.2.6.8 and 6.1.1.4'
N N 0.0061 0.0033 'International Tables Vol C Tables 4.2.6.8 and 6.1.1.4'
As As 0.0499 2.0058 'International Tables Vol C Tables 4.2.6.8 and 6.1.1.4'
O O 0.0106 0.0060 'International Tables Vol C Tables 4.2.6.8 and 6.1.1.4'
P P 0.1023 0.0942 'International Tables Vol C Tables 4.2.6.8 and 6.1.1.4'

loop_
_geom_angle_atom_site_label_1
_geom_angle_atom_site_label_2
_geom_angle_atom_site_label_3
_geom_angle
_geom_angle_site_symmetry_1
_geom_angle_site_symmetry_3
_geom_angle_publ_flag
P1 As1 P3 84.94(4) . . ?
P1 As1 Li1 109.01(9) . . ?
P3 As1 Li1 108.46(9) . . ?
C11 P1 P2 101.60(8) . . ?
C11 P1 As1 108.08(8) . . ?
P2 P1 As1 88.85(4) . . ?
C21 P2 P1 104.62(8) . . ?
C21 P2 P3 105.17(9) . . ?
P1 P2 P3 91.02(4) . . ?
C31 P3 P2 102.72(8) . . ?
C31 P3 As1 107.38(8) . . ?
P2 P3 As1 88.76(4) . . ?
C5 N1 C3 108.1(2) . . ?
C5 N1 C1 109.3(2) . . ?
C3 N1 C1 107.6(2) . . ?
C2 N2 C6 107.8(2) . . ?
C2 N2 C4 108.3(2) . . ?
C6 N2 C4 107.4(2) . . ?
C2 N2 Li1 112.4(2) . . ?
C6 N2 Li1 116.5(2) . . ?
C4 N2 Li1 104.1(2) . . ?
C18 N3 C20 108.5(2) . . ?
C18 N3 C17 109.0(2) . . ?
C20 N3 C17 107.7(2) . . ?
C15 N4 C16 107.5(2) . . ?
C15 N4 C19 107.8(2) . . ?
C16 N4 C19 107.5(2) . . ?
C15 N4 Li1 121.9(2) . . ?
C16 N4 Li1 103.4(2) . . ?
C19 N4 Li1 107.9(2) . . ?
C10 O1 C9 107.1(2) . . ?
C10 O1 Li1 119.8(2) . . ?
C9 O1 Li1 133.1(2) . . ?
O1 Li1 N2 105.4(2) . . ?
O1 Li1 N4 110.4(2) . . ?
N2 Li1 N4 112.7(2) . . ?
O1 Li1 As1 105.3(2) . . ?
N2 Li1 As1 117.7(2) . . ?
N4 Li1 As1 105.0(2) . . ?
C12 C11 C14 109.6(2) . . ?
C12 C11 C13 110.1(2) . . ?
C14 C11 C13 109.2(2) . . ?
C12 C11 P1 106.2(2) . . ?
C14 C11 P1 115.2(2) . . ?
C13 C11 P1 106.5(2) . . ?
C24 C21 C22 108.9(2) . . ?
C24 C21 C23 109.3(2) . . ?
C22 C21 C23 109.9(2) . . ?
C24 C21 P2 114.6(2) . . ?
C22 C21 P2 106.7(2) . . ?
C23 C21 P2 107.3(2) . . ?
C34 C31 C33 109.4(2) . . ?
C34 C31 C32 109.4(2) . . ?
C33 C31 C32 110.4(2) . . ?
C34 C31 P3 115.2(2) . . ?
C33 C31 P3 107.0(2) . . ?
C32 C31 P3 105.4(2) . . ?
C8 C7 C10 105.8(3) . . ?
C7 C8 C9 106.2(3) . . ?
O1 C9 C8 106.1(3) . . ?
O1 C10 C7 105.9(3) . . ?
N1 C1 C2 110.5(2) . . ?
N2 C2 C1 110.7(2) . . ?
N1 C3 C4 111.3(2) . . ?
N2 C4 C3 110.3(2) . . ?
N1 C5 C6 111.6(2) . . ?
N2 C6 C5 110.3(2) . . ?
N4 C15 C17 111.1(2) . . ?
N4 C16 C20 111.0(2) . . ?
N3 C17 C15 110.6(2) . . ?
N3 C18 C19 110.8(2) . . ?
N4 C19 C18 111.1(2) . . ?
N3 C20 C16 110.8(2) . . ?

loop_
_geom_bond_atom_site_label_1
_geom_bond_atom_site_label_2
_geom_bond_distance
_geom_bond_site_symmetry_2
_geom_bond_publ_flag
As1 P1 2.3349(12) . ?
As1 P3 2.3360(10) . ?
As1 Li1 2.702(4) . ?
P1 C11 1.904(3) . ?
P1 P2 2.2093(10) . ?
P2 C21 1.890(3) . ?
P2 P3 2.2117(12) . ?
P3 C31 1.908(2) . ?
N1 C5 1.456(4) . ?
N1 C3 1.458(4) . ?
N1 C1 1.465(4) . ?
N2 C2 1.472(3) . ?
N2 C6 1.483(3) . ?
N2 C4 1.488(3) . ?
N2 Li1 2.056(5) . ?
N3 C18 1.457(4) . ?
N3 C20 1.458(4) . ?
N3 C17 1.466(3) . ?
N4 C15 1.471(3) . ?
N4 C16 1.474(3) . ?
N4 C19 1.475(3) . ?
N4 Li1 2.091(4) . ?
O1 C10 1.430(3) . ?
O1 C9 1.435(3) . ?
O1 Li1 1.963(4) . ?
C11 C12 1.522(4) . ?
C11 C14 1.529(3) . ?
C11 C13 1.530(3) . ?
C21 C24 1.525(4) . ?
C21 C22 1.528(3) . ?
C21 C23 1.530(3) . ?
C31 C34 1.524(4) . ?
C31 C33 1.523(4) . ?
C31 C32 1.533(4) . ?
C7 C8 1.480(5) . ?
C7 C10 1.502(4) . ?
C8 C9 1.488(4) . ?
C1 C2 1.551(4) . ?
C3 C4 1.542(4) . ?
C5 C6 1.538(4) . ?
C15 C17 1.548(3) . ?
C16 C20 1.546(3) . ?
C18 C19 1.543(3) . ?
